data_2214241
loop_
_publ_author_name
'Avery, Thomas D.'
'Greatrex, Ben W.'
'Taylor, Dennis K.'
'Tiekink, Edward R. T.'

_publ_section_title
;(+)-(1<i>R</i>,2<i>S</i>,3<i>R</i>)-2-[(Benzyloxycarbonyl)methyl]-3-phenylcyclopropanecarboxylic
 acid
;
_journal_coeditor_code HG2238
_journal_issue 7
_journal_name_full 'Acta Crystallographica Section E'
_journal_page_first o3344
_journal_page_last o3344
_journal_paper_doi 10.1107/S1600536807030838
_journal_volume 63
_journal_year 2007
_chemical_formula_iupac 'C19 H18 O4'
_chemical_formula_moiety 'C19 H18 O4'
_chemical_formula_sum 'C19 H18 O4'
_chemical_formula_weight 310.33
_chemical_name_systematic
;
(+)-(1R,2S,3R)-2-[(Benzyloxycarbonyl)methyl]-3-phenylcyclopropanecarboxylic
acid
;
_space_group_IT_number 2
_symmetry_cell_setting triclinic
_symmetry_space_group_name_Hall '-P 1'
_symmetry_space_group_name_H-M 'P -1'
_atom_sites_solution_hydrogens geom
_atom_sites_solution_primary direct
_atom_sites_solution_secondary difmap
_audit_creation_method SHELXL97
_cell_angle_alpha 101.698(2)
_cell_angle_beta 98.907(2)
_cell_angle_gamma 92.186(2)
_cell_formula_units_Z 2
_cell_length_a 5.5550(5)
_cell_length_b 8.9606(8)
_cell_length_c 16.6586(16)
_cell_measurement_reflns_used 1829
_cell_measurement_temperature 223(2)
_cell_measurement_theta_max 29.3
_cell_measurement_theta_min 2.5
_cell_volume 800.11(13)
_computing_cell_refinement 'SAINT (Bruker, 2000)'
_computing_data_collection 'SMART (Bruker, 2000)'
_computing_data_reduction SAINT
_computing_molecular_graphics
;
ORTEPII (Johnson, 1976) and DIAMOND (Brandenburg, 2006)
;
_computing_publication_material SHELXL97
_computing_structure_refinement 'SHELXL97 (Sheldrick, 1997)'
_computing_structure_solution 'SIR92 (Altomare <i>et al.</i>,  1994)'
_diffrn_ambient_temperature 223(2)
_diffrn_measured_fraction_theta_full 0.994
_diffrn_measured_fraction_theta_max 0.994
_diffrn_measurement_device_type 'Bruker SMART CCD area-detector'
_diffrn_measurement_method '\w and \f'
_diffrn_radiation_monochromator graphite
_diffrn_radiation_source 'fine-focus sealed tube'
_diffrn_radiation_type MoK\a
_diffrn_radiation_wavelength 0.71069
_diffrn_reflns_av_R_equivalents 0.015
_diffrn_reflns_av_sigmaI/netI 0.042
_diffrn_reflns_limit_h_max 7
_diffrn_reflns_limit_h_min -6
_diffrn_reflns_limit_k_max 11
_diffrn_reflns_limit_k_min -11
_diffrn_reflns_limit_l_max 21
_diffrn_reflns_limit_l_min -16
_diffrn_reflns_number 5723
_diffrn_reflns_theta_full 27.5
_diffrn_reflns_theta_max 27.50
_diffrn_reflns_theta_min 1.27
_diffrn_standards_decay_% 0
_diffrn_standards_number 0
_exptl_absorpt_coefficient_mu 0.090
_exptl_absorpt_correction_type none
_exptl_crystal_colour colourless
_exptl_crystal_density_diffrn 1.288
_exptl_crystal_density_method 'not measured'
_exptl_crystal_description prism
_exptl_crystal_F_000 328
_exptl_crystal_size_max 0.39
_exptl_crystal_size_mid 0.09
_exptl_crystal_size_min 0.08
_refine_diff_density_max 0.28
_refine_diff_density_min -0.25
_refine_ls_extinction_method none
_refine_ls_goodness_of_fit_ref 1.06
_refine_ls_hydrogen_treatment constr
_refine_ls_matrix_type full
_refine_ls_number_parameters 211
_refine_ls_number_reflns 3668
_refine_ls_number_restraints 1
_refine_ls_restrained_S_all 1.06
_refine_ls_R_factor_all 0.065
_refine_ls_R_factor_gt 0.048
_refine_ls_shift/su_max 0.000
_refine_ls_shift/su_mean 0.000
_refine_ls_structure_factor_coef Fsqd
_refine_ls_weighting_details 'calc w = 1/[\s^2^(Fo^2^)+(0.0829P)^2^+0.0916P] where P=(Fo^2^+2Fc^2^)/3'
_refine_ls_weighting_scheme calc
_refine_ls_wR_factor_gt 0.130
_refine_ls_wR_factor_ref 0.149
_reflns_number_gt 2831
_reflns_number_total 3668
_reflns_threshold_expression I>2\s(I)
_cod_data_source_file hg2238.cif
_cod_data_source_block I
_cod_original_sg_symbol_H-M ' P -1'
_cod_database_code 2214241
_cod_database_fobs_code 2214241

loop_
_symmetry_equiv_pos_as_xyz
'x, y, z'
'-x, -y, -z'

loop_
_atom_site_type_symbol
_atom_site_label
_atom_site_fract_x
_atom_site_fract_y
_atom_site_fract_z
_atom_site_U_iso_or_equiv
_atom_site_adp_type
_atom_site_calc_flag
_atom_site_refinement_flags
_atom_site_occupancy
O O1 0.6349(2) 0.36870(14) 0.37643(10) 0.0613(4) Uani d . 1
O O2 0.3799(2) 0.16367(12) 0.36059(7) 0.0399(3) Uani d . 1
O O3 -0.1845(2) 0.82536(12) 0.46136(7) 0.0394(3) Uani d D 1
H H3O -0.1801 0.9142 0.4903 0.059 Uiso d D 1
O O4 0.1916(2) 0.90033(12) 0.44703(8) 0.0452(3) Uani d . 1
C C1 0.0252(3) 0.65051(15) 0.38033(9) 0.0302(3) Uani d . 1
H H1 -0.1308 0.5863 0.3652 0.036 Uiso calc R 1
C C2 0.2544(3) 0.56716(15) 0.39526(9) 0.0303(3) Uani d . 1
H H2 0.3883 0.6259 0.4373 0.036 Uiso calc R 1
C C3 0.1967(3) 0.62665(16) 0.31702(9) 0.0310(3) Uani d . 1
H H3 0.2983 0.7201 0.3174 0.037 Uiso calc R 1
C C4 0.0177(3) 0.80346(16) 0.43215(9) 0.0304(3) Uani d . 1
C C5 0.2214(3) 0.40048(16) 0.39673(10) 0.0329(3) Uani d . 1
H H5A 0.1921 0.3908 0.4520 0.040 Uiso calc R 1
H H5B 0.0766 0.3547 0.3565 0.040 Uiso calc R 1
C C6 0.4366(3) 0.31359(16) 0.37669(9) 0.0311(3) Uani d . 1
C C7 0.5724(3) 0.06418(18) 0.34375(11) 0.0406(4) Uani d . 1
H H7A 0.5573 -0.0223 0.3709 0.049 Uiso calc R 1
H H7B 0.7306 0.1202 0.3678 0.049 Uiso calc R 1
C C8 0.5662(3) 0.00447(18) 0.25231(10) 0.0383(4) Uani d . 1
C C9 0.3839(4) 0.0327(2) 0.19188(12) 0.0541(5) Uani d . 1
H H9 0.2593 0.0952 0.2071 0.065 Uiso calc R 1
C C10 0.3848(4) -0.0311(3) 0.10899(13) 0.0675(6) Uani d . 1
H H10 0.2614 -0.0104 0.0682 0.081 Uiso calc R 1
C C11 0.5631(4) -0.1240(3) 0.08567(13) 0.0633(6) Uani d . 1
H H11 0.5609 -0.1678 0.0293 0.076 Uiso calc R 1
C C12 0.7448(4) -0.1528(3) 0.14513(14) 0.0658(6) Uani d . 1
H H12 0.8676 -0.2164 0.1295 0.079 Uiso calc R 1
C C13 0.7477(4) -0.0882(2) 0.22818(12) 0.0528(5) Uani d . 1
H H13 0.8740 -0.1073 0.2686 0.063 Uiso calc R 1
C C14 0.1254(3) 0.52696(17) 0.23264(9) 0.0353(3) Uani d . 1
C C15 0.2719(4) 0.5390(2) 0.17366(11) 0.0518(5) Uani d . 1
H H15 0.4093 0.6094 0.1877 0.062 Uiso calc R 1
C C16 0.2179(4) 0.4483(3) 0.09420(12) 0.0691(6) Uani d . 1
H H16 0.3182 0.4582 0.0547 0.083 Uiso calc R 1
C C17 0.0195(4) 0.3443(3) 0.07291(12) 0.0686(6) Uani d . 1
H H17 -0.0164 0.2829 0.0191 0.082 Uiso calc R 1
C C18 -0.1257(4) 0.3304(3) 0.13032(13) 0.0642(6) Uani d . 1
H H18 -0.2607 0.2582 0.1160 0.077 Uiso calc R 1
C C19 -0.0758(3) 0.4221(2) 0.20976(11) 0.0493(4) Uani d . 1
H H19 -0.1794 0.4128 0.2483 0.059 Uiso calc R 1

loop_
_atom_site_aniso_label
_atom_site_aniso_U_11
_atom_site_aniso_U_22
_atom_site_aniso_U_33
_atom_site_aniso_U_12
_atom_site_aniso_U_13
_atom_site_aniso_U_23
O1 0.0349(7) 0.0366(7) 0.1152(12) 0.0015(5) 0.0257(7) 0.0124(7)
O2 0.0382(6) 0.0256(5) 0.0574(7) 0.0056(4) 0.0150(5) 0.0061(5)
O3 0.0428(6) 0.0286(5) 0.0475(7) 0.0068(5) 0.0182(5) 0.0005(5)
O4 0.0479(7) 0.0284(6) 0.0572(7) -0.0027(5) 0.0216(5) -0.0047(5)
C1 0.0340(7) 0.0239(7) 0.0332(7) 0.0029(5) 0.0096(6) 0.0038(5)
C2 0.0310(7) 0.0268(7) 0.0324(7) 0.0032(5) 0.0071(5) 0.0033(5)
C3 0.0358(7) 0.0248(7) 0.0330(7) 0.0025(6) 0.0103(6) 0.0042(5)
C4 0.0380(8) 0.0259(7) 0.0298(7) 0.0062(6) 0.0101(6) 0.0074(5)
C5 0.0323(7) 0.0287(7) 0.0406(8) 0.0048(6) 0.0107(6) 0.0096(6)
C6 0.0326(7) 0.0279(7) 0.0339(7) 0.0036(6) 0.0069(6) 0.0082(6)
C7 0.0439(9) 0.0315(8) 0.0479(9) 0.0129(7) 0.0101(7) 0.0084(7)
C8 0.0393(8) 0.0319(8) 0.0453(9) 0.0024(6) 0.0102(7) 0.0093(6)
C9 0.0476(10) 0.0559(11) 0.0556(11) 0.0108(9) 0.0034(8) 0.0068(9)
C10 0.0643(13) 0.0805(15) 0.0504(11) 0.0058(11) -0.0047(10) 0.0078(10)
C11 0.0728(14) 0.0686(14) 0.0447(11) -0.0010(11) 0.0141(10) 0.0006(9)
C12 0.0713(14) 0.0698(14) 0.0608(12) 0.0204(11) 0.0308(11) 0.0066(10)
C13 0.0532(11) 0.0608(12) 0.0489(10) 0.0212(9) 0.0154(8) 0.0132(9)
C14 0.0412(8) 0.0342(8) 0.0311(7) 0.0082(6) 0.0088(6) 0.0052(6)
C15 0.0569(11) 0.0581(11) 0.0412(9) 0.0003(9) 0.0191(8) 0.0048(8)
C16 0.0796(15) 0.0891(16) 0.0400(10) 0.0082(13) 0.0283(10) 0.0025(10)
C17 0.0748(14) 0.0848(16) 0.0350(10) 0.0105(12) 0.0057(9) -0.0112(10)
C18 0.0590(12) 0.0728(14) 0.0472(11) -0.0076(10) -0.0005(9) -0.0099(9)
C19 0.0467(9) 0.0589(11) 0.0369(9) -0.0040(8) 0.0085(7) -0.0018(8)

loop_
_atom_type_symbol
_atom_type_description
_atom_type_scat_dispersion_real
_atom_type_scat_dispersion_imag
_atom_type_scat_source
C C 0.0033 0.0016 'International Tables Vol C Tables 4.2.6.8 and 6.1.1.4'
H H 0.0000 0.0000 'International Tables Vol C Tables 4.2.6.8 and 6.1.1.4'
O O 0.0106 0.0060 'International Tables Vol C Tables 4.2.6.8 and 6.1.1.4'

loop_
_geom_angle_atom_site_label_1
_geom_angle_atom_site_label_2
_geom_angle_atom_site_label_3
_geom_angle
C6 O2 C7 117.49(12)
C4 O3 H3O 110.5
C4 C1 C2 117.76(12)
C4 C1 C3 119.46(12)
C2 C1 C3 59.35(9)
C4 C1 H1 116.1
C2 C1 H1 116.1
C3 C1 H1 116.1
C3 C2 C5 122.65(12)
C3 C2 C1 60.43(9)
C5 C2 C1 117.10(12)
C3 C2 H2 115.2
C5 C2 H2 115.2
C1 C2 H2 115.2
C14 C3 C2 123.86(12)
C14 C3 C1 122.54(13)
C2 C3 C1 60.22(9)
C14 C3 H3 113.4
C2 C3 H3 113.4
C1 C3 H3 113.4
O4 C4 O3 123.72(13)
O4 C4 C1 122.19(13)
O3 C4 C1 114.08(13)
C6 C5 C2 113.23(12)
C6 C5 H5A 108.9
C2 C5 H5A 108.9
C6 C5 H5B 108.9
C2 C5 H5B 108.9
H5A C5 H5B 107.7
O1 C6 O2 123.53(14)
O1 C6 C5 125.52(14)
O2 C6 C5 110.94(12)
O2 C7 C8 112.59(13)
O2 C7 H7A 109.1
C8 C7 H7A 109.1
O2 C7 H7B 109.1
C8 C7 H7B 109.1
H7A C7 H7B 107.8
C13 C8 C9 118.80(17)
C13 C8 C7 117.95(15)
C9 C8 C7 123.20(15)
C10 C9 C8 120.03(18)
C10 C9 H9 120.0
C8 C9 H9 120.0
C11 C10 C9 120.9(2)
C11 C10 H10 119.6
C9 C10 H10 119.6
C10 C11 C12 119.57(19)
C10 C11 H11 120.2
C12 C11 H11 120.2
C11 C12 C13 120.13(19)
C11 C12 H12 119.9
C13 C12 H12 119.9
C8 C13 C12 120.59(18)
C8 C13 H13 119.7
C12 C13 H13 119.7
C19 C14 C15 118.04(15)
C19 C14 C3 124.23(14)
C15 C14 C3 117.73(15)
C14 C15 C16 120.75(19)
C14 C15 H15 119.6
C16 C15 H15 119.6
C17 C16 C15 120.40(19)
C17 C16 H16 119.8
C15 C16 H16 119.8
C18 C17 C16 119.61(18)
C18 C17 H17 120.2
C16 C17 H17 120.2
C17 C18 C19 120.6(2)
C17 C18 H18 119.7
C19 C18 H18 119.7
C14 C19 C18 120.60(17)
C14 C19 H19 119.7
C18 C19 H19 119.7

loop_
_geom_bond_atom_site_label_1
_geom_bond_atom_site_label_2
_geom_bond_distance
O1 C6 1.1910(18)
O2 C6 1.3309(18)
O2 C7 1.4424(18)
O3 C4 1.2978(18)
O3 H3O 0.8401
O4 C4 1.2338(18)
C1 C4 1.4701(19)
C1 C2 1.514(2)
C1 C3 1.5168(19)
C1 H1 0.9900
C2 C3 1.500(2)
C2 C5 1.5035(19)
C2 H2 0.9900
C3 C14 1.491(2)
C3 H3 0.9900
C5 C6 1.495(2)
C5 H5A 0.9800
C5 H5B 0.9800
C7 C8 1.503(2)
C7 H7A 0.9800
C7 H7B 0.9800
C8 C13 1.386(2)
C8 C9 1.382(3)
C9 C10 1.384(3)
C9 H9 0.9400
C10 C11 1.369(3)
C10 H10 0.9400
C11 C12 1.371(3)
C11 H11 0.9400
C12 C13 1.385(3)
C12 H12 0.9400
C13 H13 0.9400
C14 C19 1.386(2)
C14 C15 1.387(2)
C15 C16 1.387(3)
C15 H15 0.9400
C16 C17 1.369(3)
C16 H16 0.9400
C17 C18 1.364(3)
C17 H17 0.9400
C18 C19 1.390(2)
C18 H18 0.9400
C19 H19 0.9400

loop_
_geom_hbond_atom_site_label_D
_geom_hbond_atom_site_label_H
_geom_hbond_atom_site_label_A
_geom_hbond_site_symmetry_A
_geom_hbond_distance_DH
_geom_hbond_distance_HA
_geom_hbond_distance_DA
_geom_hbond_angle_DHA
_geom_hbond_publ_flag
O3 H3O O4 2_576 0.84 1.78 2.6224(16) 176 y
C1 H1 O1 1_455 0.99 2.36 3.249(2) 149 y
C5 H5B O1 1_455 0.98 2.53 3.219(2) 127 y
C7 H7A O3 1_645 0.98 2.55 3.368(2) 141 y

loop_
_geom_torsion_atom_site_label_1
_geom_torsion_atom_site_label_2
_geom_torsion_atom_site_label_3
_geom_torsion_atom_site_label_4
_geom_torsion
C4 C1 C2 C3 -109.52(14)
C4 C1 C2 C5 136.49(13)
C3 C1 C2 C5 -113.99(14)
C5 C2 C3 C14 -6.3(2)
C1 C2 C3 C14 -111.25(16)
C5 C2 C3 C1 104.97(15)
C4 C1 C3 C14 -139.96(14)
C2 C1 C3 C14 113.35(15)
C4 C1 C3 C2 106.68(15)
C2 C1 C4 O4 44.4(2)
C3 C1 C4 O4 -24.3(2)
C2 C1 C4 O3 -134.54(13)
C3 C1 C4 O3 156.83(13)
C3 C2 C5 C6 85.53(17)
C1 C2 C5 C6 156.23(12)
C7 O2 C6 O1 1.3(2)
C7 O2 C6 C5 -177.29(13)
C2 C5 C6 O1 15.3(2)
C2 C5 C6 O2 -166.14(12)
C6 O2 C7 C8 -98.97(16)
O2 C7 C8 C13 177.73(15)
O2 C7 C8 C9 -4.8(2)
C13 C8 C9 C10 0.0(3)
C7 C8 C9 C10 -177.41(18)
C8 C9 C10 C11 0.8(3)
C9 C10 C11 C12 -0.8(4)
C10 C11 C12 C13 0.0(4)
C9 C8 C13 C12 -0.8(3)
C7 C8 C13 C12 176.76(18)
C11 C12 C13 C8 0.8(3)
C2 C3 C14 C19 58.9(2)
C1 C3 C14 C19 -14.8(2)
C2 C3 C14 C15 -120.33(17)
C1 C3 C14 C15 166.00(15)
C19 C14 C15 C16 -0.1(3)
C3 C14 C15 C16 179.20(18)
C14 C15 C16 C17 -0.5(4)
C15 C16 C17 C18 0.1(4)
C16 C17 C18 C19 0.8(4)
C15 C14 C19 C18 1.0(3)
C3 C14 C19 C18 -178.22(18)
C17 C18 C19 C14 -1.4(3)
